data_4122794
loop_
_publ_author_name
'Lindquist, Rebecca J.'
'Lefler, Kelly M.'
'Brown, Kristen E.'
'Dyar, Scott M.'
'Margulies, Eric A.'
'Young, Ryan M.'
'Wasielewski, Michael R.'

_publ_section_title
;
 Energy Flow Dynamics within Cofacial and Slip-Stacked
 Perylene-3,4-dicarboximide Dimer Models of \p-Aggregates.
;
_journal_issue 42
_journal_name_full 'Journal of the American Chemical Society'
_journal_page_first 14912
_journal_page_last 14923
_journal_paper_doi 10.1021/ja507653p
_journal_volume 136
_journal_year 2014
_chemical_formula_moiety 'C H Cl3, C H4 O, C67 H48 N2 O5'
_chemical_formula_sum 'C69 H53 Cl3 N2 O6'
_chemical_formula_weight 1112.48
_chemical_name_systematic PMIdimer1
_space_group_crystal_system monoclinic
_space_group_IT_number 14
_space_group_name_Hall '-P 2ybc'
_space_group_name_H-M_alt 'P 1 21/c 1'
_symmetry_space_group_name_Hall '-P 2ybc'
_symmetry_space_group_name_H-M 'P 1 21/c 1'
_atom_sites_solution_hydrogens geom
_atom_sites_solution_primary direct
_audit_creation_date 2014-09-12
_audit_creation_method
;
Olex2 1.2
(compiled 2014.08.28 svn.r2986 for OlexSys, GUI svn.r4874)
;
_cell_angle_alpha 90
_cell_angle_beta 102.030(4)
_cell_angle_gamma 90
_cell_formula_units_Z 4
_cell_length_a 23.3440(15)
_cell_length_b 14.6417(9)
_cell_length_c 15.9048(10)
_cell_measurement_temperature 100
_cell_volume 5316.8(6)
_computing_cell_refinement 'SAINT V7.23A (Bruker, 2005)'
_computing_data_collection 'APEX2 V2.1-4 (Bruker, 2007)'
_computing_data_reduction 'Bruker SAINT'
_computing_molecular_graphics 'Olex2 (Dolomanov et al., 2009)'
_computing_publication_material 'Olex2 (Dolomanov et al., 2009)'
_computing_structure_refinement 'ShelXL (Sheldrick, 2008)'
_computing_structure_solution 'ShelXT (Sheldrick, 2008)'
_diffrn_ambient_temperature 100.0
_diffrn_detector_area_resol_mean 8
_diffrn_measured_fraction_theta_full 0.887
_diffrn_measured_fraction_theta_max 0.976
_diffrn_measurement_device_type 'Bruker Kappa APEX CCD area detector'
_diffrn_measurement_method '\w and \f scans'
_diffrn_radiation_monochromator 'MX optics'
_diffrn_radiation_type CuK\a
_diffrn_radiation_wavelength 1.54178
_diffrn_reflns_av_unetI/netI 0.1250
_diffrn_reflns_Laue_measured_fraction_full 0.887
_diffrn_reflns_Laue_measured_fraction_max 0.976
_diffrn_reflns_limit_h_max 26
_diffrn_reflns_limit_h_min -27
_diffrn_reflns_limit_k_max 16
_diffrn_reflns_limit_k_min 0
_diffrn_reflns_limit_l_max 18
_diffrn_reflns_limit_l_min 0
_diffrn_reflns_number 8331
_diffrn_reflns_point_group_measured_fraction_full 0.887
_diffrn_reflns_point_group_measured_fraction_max 0.976
_diffrn_reflns_theta_full 67.679
_diffrn_reflns_theta_max 63.604
_diffrn_reflns_theta_min 1.935
_diffrn_source microsource
_exptl_absorpt_coefficient_mu 2.041
_exptl_absorpt_correction_T_max 1
_exptl_absorpt_correction_T_min 0.504233
_exptl_absorpt_correction_type multi-scan
_exptl_absorpt_process_details
;
 TWINABS-2012/1 (Bruker,2012) was used for absorption correction.
 
For component 1:
 wR2(int) was 0.0946 before and 0.0755 after correction.
 The Ratio of minimum to maximum transmission is 0.67.
 The \l/2 correction factor is Not present

Final HKLF 4 output contains 12958 reflections, Rint = 0.1355
 (906 with I > 3sig(I), Rint = 0.0317)
;
_exptl_crystal_colour 'clear red'
_exptl_crystal_colour_lustre clear
_exptl_crystal_colour_primary red
_exptl_crystal_density_diffrn 1.390
_exptl_crystal_description plate
_exptl_crystal_F_000 2320
_exptl_crystal_recrystallization_method
'Crystals grown by slow diffusion of methanol vapor into a chloroform solution of the compound.'
_exptl_crystal_size_max 0.333
_exptl_crystal_size_mid 0.164
_exptl_crystal_size_min 0.054
_refine_diff_density_max 1.463
_refine_diff_density_min -0.830
_refine_diff_density_rms 0.189
_refine_ls_extinction_method none
_refine_ls_goodness_of_fit_ref 1.394
_refine_ls_hydrogen_treatment constr
_refine_ls_matrix_type full
_refine_ls_number_parameters 732
_refine_ls_number_reflns 8331
_refine_ls_number_restraints 946
_refine_ls_restrained_S_all 1.326
_refine_ls_R_factor_all 0.2039
_refine_ls_R_factor_gt 0.1517
_refine_ls_shift/su_max 0.001
_refine_ls_shift/su_mean 0.000
_refine_ls_structure_factor_coef Fsqd
_refine_ls_weighting_details 'w=1/[\s^2^(Fo^2^)+(0.2000P)^2^] where P=(Fo^2^+2Fc^2^)/3'
_refine_ls_weighting_scheme calc
_refine_ls_wR_factor_gt 0.3748
_refine_ls_wR_factor_ref 0.4083
_reflns_Friedel_coverage 0.000
_reflns_number_gt 5273
_reflns_number_total 8331
_reflns_threshold_expression 'I > 2\s(I)'
_cod_data_source_file ja507653p_si_002.cif
_cod_data_source_block pmidimer1_x
_cod_depositor_comments 'Adding full bibliography for 4122794--4122795.cif.'
_cod_database_code 4122794
_shelxl_version_number 2013-4
_shelx_space_group_comment
;
The symmetry employed for this shelxl refinement is uniquely defined
by the following loop, which should always be used as a source of
symmetry information in preference to the above space-group names.
They are only intended as comments.
;
_shelx_estimated_absorpt_t_max 0.898
_shelx_estimated_absorpt_t_min 0.550
_olex2_refinement_description
;
1. Fixed Uiso
 At 1.2 times of:
  All C(H) groups
 At 1.5 times of:
  All C(H,H,H) groups, All O(H) groups
2. Rigid bond restraints
 All non-hydrogen atoms
 with sigma for 1-2 distances of 0.01 and sigma for 1-3 distances of 0.01
 All non-hydrogen atoms
 with sigma for 1-2 distances of 0.01 and sigma for 1-3 distances of 0.01
3. Uiso/Uaniso restraints and constraints
C7: within 1.7A with sigma of 0.04 and sigma for terminal atoms of 0.08
Uanis(C7) \\sim Ueq: with sigma of 0.1 and sigma for terminal atoms of 0.2
4. Rigid body (RIGU) restrains
 All non-hydrogen atoms
 with sigma for 1-2 distances of 0.005 and sigma for 1-3 distances of 0.01
5.a Ternary CH refined with riding coordinates:
 C1(H1A)
5.b Aromatic/amide H refined with riding coordinates:
 C5(H5), C6(H6), C9(H9), C10(H10), C11(H11), C13(H13), C14(H14), C15(H15),
 C19(H19), C20(H20), C27(H27), C28(H28), C31(H31), C32(H32), C33(H33), C35(H35),
  C36(H36), C37(H37), C41(H41), C42(H42), C49(H49), C51(H51), C56(H56), C58(H58)
5.c Idealised Me refined as rotating group:
 C2(H2A,H2B,H2C), C61(H61A,H61B,H61C), C62(H62A,H62B,H62C), C63(H63A,H63B,
 H63C), C64(H64A,H64B,H64C), C65(H65A,H65B,H65C), C66(H66A,H66B,H66C), C67(H67A,
 H67B,H67C), C68(H68A,H68B,H68C)
5.d Idealised tetrahedral OH refined as rotating group:
 O1(H1)
;
_olex2_submission_special_instructions 'No special instructions were received'

loop_
_space_group_symop_operation_xyz
'x, y, z'
'-x, y+1/2, -z+1/2'
'-x, -y, -z'
'x, -y-1/2, z-1/2'

loop_
_atom_site_label
_atom_site_type_symbol
_atom_site_fract_x
_atom_site_fract_y
_atom_site_fract_z
_atom_site_U_iso_or_equiv
_atom_site_adp_type
_atom_site_occupancy
_atom_site_site_symmetry_order
_atom_site_calc_flag
_atom_site_refinement_flags_posn
_atom_site_refinement_flags_adp
Cl1 Cl 0.1374(2) 0.3142(4) 0.1510(3) 0.0842(14) Uani 1 1 d . U
C1 C 0.1480(7) 0.2609(12) 0.2513(11) 0.065(4) Uani 1 1 d . U
H1A H 0.1676 0.3057 0.2956 0.078 Uiso 1 1 calc R .
Cl3 Cl 0.19246(18) 0.3349(3) 0.7578(3) 0.0659(11) Uani 1 1 d . U
Cl2 Cl -0.0787(2) 0.7310(3) 0.2241(4) 0.0828(14) Uani 1 1 d . U
O1 O 0.2074(6) 0.3629(10) 0.4166(8) 0.080(4) Uani 1 1 d . U
H1 H 0.1866 0.4016 0.3854 0.120 Uiso 1 1 calc GR .
C2 C 0.1825(9) 0.3420(16) 0.4869(12) 0.088(6) Uani 1 1 d . U
H2A H 0.1484 0.3024 0.4682 0.132 Uiso 1 1 calc GR .
H2B H 0.1702 0.3986 0.5110 0.132 Uiso 1 1 calc GR .
H2C H 0.2114 0.3105 0.5308 0.132 Uiso 1 1 calc GR .
O2 O 0.2208(3) 0.5981(5) 0.6732(5) 0.0266(16) Uani 1 1 d . U
O3 O 0.3011(4) 0.4708(6) 0.5083(5) 0.040(2) Uani 1 1 d . U
O4 O 0.2790(3) 0.7571(5) 0.6127(5) 0.0288(17) Uani 1 1 d . U
O5 O 0.2889(3) 0.4634(5) 0.7825(5) 0.0263(16) Uani 1 1 d . U
O6 O 0.2802(3) 0.7575(5) 0.8725(6) 0.0357(19) Uani 1 1 d . U
N1 N 0.2889(4) 0.6139(6) 0.5602(6) 0.0279(18) Uani 1 1 d . U
N2 N 0.2831(3) 0.6094(6) 0.8346(5) 0.0188(15) Uani 1 1 d . U
C3 C 0.3235(5) 0.5376(8) 0.5469(7) 0.029(2) Uani 1 1 d . U
C4 C 0.3858(5) 0.5451(7) 0.5842(6) 0.026(2) Uani 1 1 d . U
C5 C 0.4221(5) 0.4771(8) 0.5661(7) 0.030(2) Uani 1 1 d . U
H5 H 0.4062 0.4280 0.5296 0.036 Uiso 1 1 calc R .
C6 C 0.4822(5) 0.4798(8) 0.6009(7) 0.032(2) Uani 1 1 d . U
H6 H 0.5062 0.4318 0.5877 0.038 Uiso 1 1 calc R .
C7 C 0.5084(5) 0.5508(7) 0.6546(6) 0.0247(19) Uani 1 1 d . U
C8 C 0.5709(5) 0.5531(7) 0.6917(7) 0.026(2) Uani 1 1 d . U
C9 C 0.6084(5) 0.4837(7) 0.6758(7) 0.028(2) Uani 1 1 d . U
H9 H 0.5927 0.4328 0.6416 0.034 Uiso 1 1 calc R .
C10 C 0.6690(5) 0.4881(9) 0.7097(8) 0.038(3) Uani 1 1 d . U
H10 H 0.6938 0.4396 0.7001 0.046 Uiso 1 1 calc R .
C11 C 0.6916(6) 0.5623(8) 0.7565(8) 0.037(2) Uani 1 1 d . U
H11 H 0.7328 0.5664 0.7766 0.044 Uiso 1 1 calc R .
C12 C 0.6565(5) 0.6321(8) 0.7757(8) 0.033(2) Uani 1 1 d . U
C13 C 0.6797(5) 0.7098(8) 0.8236(7) 0.031(2) Uani 1 1 d . U
H13 H 0.7210 0.7144 0.8430 0.037 Uiso 1 1 calc R .
C14 C 0.6442(5) 0.7802(8) 0.8435(8) 0.034(2) Uani 1 1 d . U
H14 H 0.6606 0.8303 0.8783 0.040 Uiso 1 1 calc R .
C15 C 0.5836(5) 0.7746(7) 0.8105(7) 0.028(2) Uani 1 1 d . U
H15 H 0.5594 0.8230 0.8224 0.034 Uiso 1 1 calc R .
C16 C 0.5572(5) 0.7010(7) 0.7607(7) 0.0225(19) Uani 1 1 d . U
C17 C 0.5943(5) 0.6286(7) 0.7430(7) 0.024(2) Uani 1 1 d . U
C18 C 0.4953(4) 0.6982(6) 0.7283(6) 0.0190(18) Uani 1 1 d . U
C19 C 0.4551(4) 0.7664(7) 0.7414(7) 0.0223(19) Uani 1 1 d . U
H19 H 0.4693 0.8178 0.7760 0.027 Uiso 1 1 calc R .
C20 C 0.3957(5) 0.7610(7) 0.7056(6) 0.022(2) Uani 1 1 d . U
H20 H 0.3705 0.8074 0.7189 0.026 Uiso 1 1 calc R .
C21 C 0.3715(5) 0.6903(7) 0.6510(7) 0.026(2) Uani 1 1 d . U
C22 C 0.4093(5) 0.6191(7) 0.6373(7) 0.025(2) Uani 1 1 d . U
C23 C 0.4712(5) 0.6218(7) 0.6743(7) 0.0233(19) Uani 1 1 d . U
C24 C 0.3098(5) 0.6942(7) 0.6075(7) 0.025(2) Uani 1 1 d . U
C25 C 0.3151(4) 0.5301(7) 0.8147(6) 0.0218(19) Uani 1 1 d . U
C26 C 0.3792(4) 0.5346(7) 0.8413(6) 0.0208(18) Uani 1 1 d . U
C27 C 0.4125(4) 0.4625(7) 0.8252(6) 0.022(2) Uani 1 1 d . U
H27 H 0.3938 0.4115 0.7943 0.027 Uiso 1 1 calc R .
C28 C 0.4733(4) 0.4616(7) 0.8528(7) 0.024(2) Uani 1 1 d . U
H28 H 0.4949 0.4100 0.8407 0.029 Uiso 1 1 calc R .
C30 C 0.5653(4) 0.5344(7) 0.9283(7) 0.0223(19) Uani 1 1 d . U
C31 C 0.6015(5) 0.4621(7) 0.9140(7) 0.025(2) Uani 1 1 d . U
H31 H 0.5840 0.4097 0.8839 0.030 Uiso 1 1 calc R .
C32 C 0.6627(5) 0.4643(7) 0.9425(7) 0.029(2) Uani 1 1 d . U
H32 H 0.6857 0.4147 0.9298 0.035 Uiso 1 1 calc R .
C33 C 0.6893(5) 0.5367(7) 0.9880(6) 0.0228(19) Uani 1 1 d . U
H33 H 0.7306 0.5368 1.0080 0.027 Uiso 1 1 calc R .
C34 C 0.6556(5) 0.6118(7) 1.0056(7) 0.028(2) Uani 1 1 d . U
C35 C 0.6837(5) 0.6877(8) 1.0559(7) 0.029(2) Uani 1 1 d . U
H35 H 0.7249 0.6887 1.0761 0.035 Uiso 1 1 calc R .
C36 C 0.6493(5) 0.7591(8) 1.0742(7) 0.028(2) Uani 1 1 d . U
H36 H 0.6674 0.8093 1.1072 0.033 Uiso 1 1 calc R .
C37 C 0.5901(5) 0.7584(8) 1.0456(7) 0.030(2) Uani 1 1 d . U
H37 H 0.5679 0.8080 1.0604 0.036 Uiso 1 1 calc R .
C38 C 0.5608(5) 0.6879(8) 0.9956(7) 0.028(2) Uani 1 1 d . U
C39 C 0.5946(5) 0.6118(7) 0.9791(7) 0.025(2) Uani 1 1 d . U
C40 C 0.4969(5) 0.6862(7) 0.9642(6) 0.0225(19) Uani 1 1 d . U
C41 C 0.4615(5) 0.7591(7) 0.9779(7) 0.023(2) Uani 1 1 d . U
H41 H 0.4793 0.8092 1.0113 0.028 Uiso 1 1 calc R .
C42 C 0.4019(5) 0.7622(7) 0.9457(7) 0.024(2) Uani 1 1 d . U
H42 H 0.3802 0.8147 0.9552 0.029 Uiso 1 1 calc R .
C43 C 0.3729(5) 0.6877(7) 0.8988(7) 0.024(2) Uani 1 1 d . U
C44 C 0.4083(5) 0.6121(7) 0.8835(7) 0.0242(19) Uani 1 1 d . U
C45 C 0.5027(4) 0.5350(7) 0.8975(7) 0.023(2) Uani 1 1 d . U
C46 C 0.4692(5) 0.6124(7) 0.9160(6) 0.0198(18) Uani 1 1 d . U
C47 C 0.3095(5) 0.6915(7) 0.8676(6) 0.0239(19) Uani 1 1 d . U
C48 C 0.2259(5) 0.6064(8) 0.5297(7) 0.031(2) Uani 1 1 d . U
C49 C 0.2023(6) 0.6058(9) 0.4412(8) 0.038(3) Uani 1 1 d . U
H49 H 0.2275 0.6151 0.4021 0.045 Uiso 1 1 calc R .
C50 C 0.1432(6) 0.5922(9) 0.4095(7) 0.036(3) Uani 1 1 d . U
C51 C 0.1084(5) 0.5810(8) 0.4718(7) 0.033(2) Uani 1 1 d . U
H51 H 0.0676 0.5708 0.4532 0.039 Uiso 1 1 calc R .
C52 C 0.1329(5) 0.5845(8) 0.5607(7) 0.029(2) Uani 1 1 d . U
C53 C 0.1908(5) 0.5970(7) 0.5844(7) 0.026(2) Uani 1 1 d . U
C54 C 0.0936(5) 0.5727(8) 0.6248(8) 0.033(2) Uani 1 1 d . U
C55 C 0.1297(5) 0.5832(8) 0.7187(8) 0.029(2) Uani 1 1 d . U
C56 C 0.1019(5) 0.5798(8) 0.7872(8) 0.034(2) Uani 1 1 d . U
H56 H 0.0605 0.5728 0.7756 0.041 Uiso 1 1 calc R .
C57 C 0.1318(5) 0.5863(8) 0.8732(8) 0.031(2) Uani 1 1 d . U
C58 C 0.1915(5) 0.5985(8) 0.8860(7) 0.027(2) Uani 1 1 d . U
H58 H 0.2134 0.6046 0.9432 0.033 Uiso 1 1 calc R .
C59 C 0.2215(4) 0.6022(6) 0.8175(6) 0.0164(18) Uani 1 1 d . U
C60 C 0.1881(5) 0.5932(7) 0.7336(7) 0.025(2) Uani 1 1 d . U
C61 C 0.0866(7) 0.4956(11) 0.2945(10) 0.056(3) Uani 1 1 d . U
H61A H 0.1141 0.4466 0.3171 0.084 Uiso 1 1 calc GR .
H61B H 0.0745 0.4895 0.2319 0.084 Uiso 1 1 calc GR .
H61C H 0.0521 0.4916 0.3204 0.084 Uiso 1 1 calc GR .
C62 C 0.1605(8) 0.5980(17) 0.2580(10) 0.089(6) Uani 1 1 d . U
H62A H 0.1888 0.6457 0.2817 0.134 Uiso 1 1 calc GR .
H62B H 0.1400 0.6155 0.2001 0.134 Uiso 1 1 calc GR .
H62C H 0.1812 0.5402 0.2554 0.134 Uiso 1 1 calc GR .
C63 C 0.0695(9) 0.6626(13) 0.2881(11) 0.082(5) Uani 1 1 d . U
H63A H 0.0355 0.6508 0.3138 0.123 Uiso 1 1 calc GR .
H63B H 0.0571 0.6628 0.2253 0.123 Uiso 1 1 calc GR .
H63C H 0.0864 0.7221 0.3076 0.123 Uiso 1 1 calc GR .
C64 C 0.0682(5) 0.4732(8) 0.6144(7) 0.035(3) Uani 1 1 d . U
H64A H 0.0996 0.4293 0.6352 0.052 Uiso 1 1 calc GR .
H64B H 0.0514 0.4614 0.5536 0.052 Uiso 1 1 calc GR .
H64C H 0.0376 0.4669 0.6478 0.052 Uiso 1 1 calc GR .
C65 C 0.0431(5) 0.6440(8) 0.6069(9) 0.039(3) Uani 1 1 d . U
H65A H 0.0176 0.6353 0.6479 0.058 Uiso 1 1 calc GR .
H65B H 0.0203 0.6358 0.5482 0.058 Uiso 1 1 calc GR .
H65C H 0.0596 0.7058 0.6131 0.058 Uiso 1 1 calc GR .
C66 C 0.0374(8) 0.591(2) 0.9210(12) 0.127(8) Uani 1 1 d . U
H66A H 0.0287 0.6497 0.8910 0.190 Uiso 1 1 calc GR .
H66B H 0.0192 0.5899 0.9713 0.190 Uiso 1 1 calc GR .
H66C H 0.0217 0.5412 0.8820 0.190 Uiso 1 1 calc GR .
C67 C 0.1173(10) 0.4948(14) 0.9941(13) 0.096(6) Uani 1 1 d . U
H67A H 0.0901 0.4468 0.9678 0.143 Uiso 1 1 calc GR .
H67B H 0.1152 0.5017 1.0547 0.143 Uiso 1 1 calc GR .
H67C H 0.1573 0.4780 0.9901 0.143 Uiso 1 1 calc GR .
C68 C 0.1225(10) 0.6650(14) 1.0085(13) 0.095(6) Uani 1 1 d . U
H68A H 0.1584 0.6491 1.0497 0.143 Uiso 1 1 calc GR .
H68B H 0.0920 0.6820 1.0396 0.143 Uiso 1 1 calc GR .
H68C H 0.1301 0.7166 0.9731 0.143 Uiso 1 1 calc GR .
C69 C 0.1160(6) 0.5867(10) 0.3160(8) 0.045(3) Uani 1 1 d . U
C70 C 0.1014(6) 0.5808(11) 0.9491(10) 0.051(3) Uani 1 1 d . U

loop_
_atom_site_aniso_label
_atom_site_aniso_U_11
_atom_site_aniso_U_22
_atom_site_aniso_U_33
_atom_site_aniso_U_23
_atom_site_aniso_U_13
_atom_site_aniso_U_12
Cl1 0.088(3) 0.093(3) 0.069(3) 0.011(3) 0.012(2) 0.022(3)
C1 0.064(9) 0.069(10) 0.054(7) -0.004(7) -0.005(7) -0.003(8)
Cl3 0.066(2) 0.060(2) 0.064(2) 0.010(2) -0.003(2) -0.0104(19)
Cl2 0.071(3) 0.069(3) 0.108(4) 0.016(3) 0.018(3) 0.006(2)
O1 0.083(8) 0.090(9) 0.055(6) -0.018(6) -0.011(6) 0.021(7)
C2 0.087(12) 0.111(15) 0.053(8) -0.026(9) -0.012(7) -0.004(11)
O2 0.022(3) 0.041(4) 0.013(3) 0.001(3) -0.003(2) 0.003(3)
O3 0.046(4) 0.037(4) 0.033(5) -0.012(3) -0.001(4) -0.005(3)
O4 0.029(3) 0.028(4) 0.027(4) -0.009(3) -0.001(3) -0.003(3)
O5 0.027(4) 0.030(4) 0.021(4) 0.002(3) 0.003(3) 0.000(3)
O6 0.033(4) 0.022(3) 0.051(5) -0.006(4) 0.007(4) -0.004(3)
N1 0.040(4) 0.020(4) 0.023(4) 0.004(3) 0.005(3) -0.008(3)
N2 0.025(3) 0.024(3) 0.007(4) 0.001(3) 0.001(3) 0.001(3)
C3 0.042(4) 0.027(4) 0.017(5) -0.001(4) 0.006(4) -0.007(3)
C4 0.042(4) 0.026(5) 0.011(5) -0.006(4) 0.007(4) -0.005(3)
C5 0.049(4) 0.029(5) 0.013(5) -0.002(4) 0.005(4) 0.003(4)
C6 0.047(5) 0.025(5) 0.025(5) 0.001(4) 0.013(4) 0.002(4)
C7 0.043(4) 0.025(4) 0.010(4) 0.010(3) 0.014(3) 0.001(3)
C8 0.037(4) 0.018(4) 0.028(5) 0.003(4) 0.017(4) 0.001(3)
C9 0.045(4) 0.019(5) 0.026(5) 0.005(4) 0.019(4) 0.004(4)
C10 0.039(5) 0.037(5) 0.042(7) 0.005(5) 0.015(5) 0.007(4)
C11 0.038(5) 0.030(5) 0.043(7) 0.012(4) 0.008(5) 0.008(4)
C12 0.038(4) 0.026(4) 0.033(6) 0.009(4) 0.005(4) 0.006(3)
C13 0.026(5) 0.033(5) 0.032(6) 0.007(4) 0.001(4) -0.005(4)
C14 0.037(5) 0.027(5) 0.037(6) 0.005(4) 0.007(4) -0.007(4)
C15 0.033(4) 0.018(5) 0.034(6) 0.000(4) 0.008(4) 0.001(4)
C16 0.032(4) 0.014(4) 0.022(5) 0.007(3) 0.006(3) 0.000(3)
C17 0.037(4) 0.015(4) 0.022(5) 0.009(3) 0.013(4) 0.001(3)
C18 0.034(4) 0.018(4) 0.006(4) 0.006(3) 0.004(3) -0.001(3)
C19 0.036(4) 0.020(4) 0.011(5) 0.003(4) 0.006(4) -0.001(3)
C20 0.033(4) 0.023(5) 0.011(5) 0.002(4) 0.006(3) -0.002(3)
C21 0.042(4) 0.019(4) 0.016(5) -0.002(3) 0.005(4) 0.000(3)
C22 0.038(4) 0.019(4) 0.017(5) -0.001(3) 0.003(4) -0.001(3)
C23 0.036(4) 0.024(4) 0.009(4) 0.001(3) 0.003(3) -0.001(3)
C24 0.038(4) 0.026(4) 0.014(5) -0.002(3) 0.009(4) -0.004(3)
C25 0.028(4) 0.022(4) 0.018(5) 0.006(3) 0.011(3) 0.001(3)
C26 0.028(4) 0.023(4) 0.012(5) 0.011(3) 0.005(3) 0.001(3)
C27 0.027(4) 0.024(5) 0.013(5) -0.002(4) -0.002(3) -0.004(3)
C28 0.026(4) 0.017(4) 0.028(5) 0.000(4) 0.003(4) 0.001(3)
C30 0.031(4) 0.022(4) 0.012(5) 0.006(3) 0.000(3) -0.003(3)
C31 0.035(4) 0.013(4) 0.025(5) 0.008(4) 0.004(4) -0.005(3)
C32 0.035(4) 0.022(5) 0.028(6) 0.007(4) 0.001(4) 0.000(4)
C33 0.031(5) 0.028(4) 0.009(5) 0.011(3) 0.004(4) 0.001(3)
C34 0.032(4) 0.028(4) 0.023(5) 0.003(4) 0.004(4) -0.006(3)
C35 0.038(5) 0.033(5) 0.018(5) -0.001(4) 0.008(4) -0.006(4)
C36 0.036(4) 0.026(5) 0.020(5) 0.000(4) 0.003(4) -0.007(4)
C37 0.036(4) 0.034(5) 0.022(6) -0.008(4) 0.009(4) -0.002(4)
C38 0.036(4) 0.031(5) 0.017(5) -0.005(4) 0.006(4) -0.004(3)
C39 0.030(4) 0.025(4) 0.022(5) 0.002(4) 0.009(4) -0.008(3)
C40 0.037(4) 0.021(4) 0.011(4) 0.000(3) 0.009(3) -0.004(3)
C41 0.032(4) 0.025(5) 0.014(5) 0.001(4) 0.008(4) -0.006(3)
C42 0.036(4) 0.018(5) 0.018(5) 0.001(4) 0.004(4) -0.004(3)
C43 0.033(4) 0.021(4) 0.020(5) -0.001(4) 0.011(4) -0.004(3)
C44 0.033(4) 0.023(4) 0.019(5) 0.002(3) 0.009(4) -0.002(3)
C45 0.029(4) 0.019(4) 0.022(5) -0.001(4) 0.006(3) -0.005(3)
C46 0.033(4) 0.021(4) 0.007(4) 0.003(3) 0.008(3) -0.002(3)
C47 0.037(4) 0.023(4) 0.013(5) -0.001(3) 0.008(4) -0.005(3)
C48 0.039(4) 0.029(6) 0.023(4) 0.001(4) -0.001(3) -0.003(4)
C49 0.045(5) 0.044(7) 0.022(4) 0.002(5) 0.002(4) -0.013(5)
C50 0.047(5) 0.041(7) 0.019(4) 0.008(4) 0.002(3) -0.003(5)
C51 0.027(5) 0.044(7) 0.022(4) -0.001(4) -0.009(3) -0.012(5)
C52 0.032(4) 0.034(6) 0.018(4) 0.000(4) -0.004(3) -0.006(4)
C53 0.034(4) 0.022(5) 0.016(4) -0.003(4) -0.008(3) -0.005(4)
C54 0.028(4) 0.039(5) 0.029(4) -0.001(4) -0.004(3) -0.003(4)
C55 0.022(4) 0.033(6) 0.030(4) -0.005(4) 0.002(3) -0.006(4)
C56 0.032(5) 0.032(6) 0.043(4) -0.008(5) 0.016(4) -0.007(5)
C57 0.031(4) 0.033(6) 0.037(5) -0.003(4) 0.022(4) -0.011(4)
C58 0.034(4) 0.035(6) 0.016(4) -0.003(4) 0.014(4) -0.004(4)
C59 0.022(3) 0.018(5) 0.012(4) 0.002(3) 0.008(3) -0.001(3)
C60 0.026(4) 0.032(6) 0.017(4) 0.000(4) 0.004(3) 0.002(4)
C61 0.063(8) 0.061(7) 0.041(8) -0.009(6) 0.003(6) -0.007(6)
C62 0.081(9) 0.161(18) 0.025(7) 0.012(9) 0.010(7) -0.041(9)
C63 0.113(11) 0.072(8) 0.046(9) 0.027(8) -0.016(8) 0.018(9)
C64 0.045(6) 0.038(5) 0.018(6) -0.001(4) 0.000(5) -0.011(5)
C65 0.025(5) 0.034(5) 0.051(8) -0.005(5) -0.006(5) -0.011(4)
C66 0.052(7) 0.29(3) 0.049(10) -0.008(13) 0.030(7) 0.005(9)
C67 0.152(15) 0.083(8) 0.077(12) 0.019(8) 0.080(11) 0.004(10)
C68 0.144(16) 0.094(10) 0.062(10) -0.025(9) 0.051(10) -0.022(11)
C69 0.058(6) 0.058(7) 0.013(4) 0.016(4) -0.007(4) -0.016(5)
C70 0.049(6) 0.067(7) 0.051(6) -0.003(5) 0.043(5) -0.017(6)

loop_
_atom_type_symbol
_atom_type_description
_atom_type_scat_dispersion_real
_atom_type_scat_dispersion_imag
_atom_type_scat_source
C C 0.0181 0.0091 'International Tables Vol C Tables 4.2.6.8 and 6.1.1.4'
H H 0.0000 0.0000 'International Tables Vol C Tables 4.2.6.8 and 6.1.1.4'
Cl Cl 0.3639 0.7018 'International Tables Vol C Tables 4.2.6.8 and 6.1.1.4'
N N 0.0311 0.0180 'International Tables Vol C Tables 4.2.6.8 and 6.1.1.4'
O O 0.0492 0.0322 'International Tables Vol C Tables 4.2.6.8 and 6.1.1.4'

loop_
_geom_angle_atom_site_label_1
_geom_angle_atom_site_label_2
_geom_angle_atom_site_label_3
_geom_angle
_geom_angle_site_symmetry_1
_geom_angle_site_symmetry_3
Cl1 C1 H1A 107.9 . .
Cl1 C1 Cl2 110.2(9) . 2_545
Cl3 C1 Cl1 112.7(10) 4_565 .
Cl3 C1 H1A 107.9 4_565 .
Cl3 C1 Cl2 110.1(10) 4_565 2_545
Cl2 C1 H1A 107.9 2_545 .
C2 O1 H1 109.5 . .
O1 C2 H2A 109.5 . .
O1 C2 H2B 109.5 . .
O1 C2 H2C 109.5 . .
H2A C2 H2B 109.5 . .
H2A C2 H2C 109.5 . .
H2B C2 H2C 109.5 . .
C60 O2 C53 117.7(8) . .
C3 N1 C24 125.9(9) . .
C3 N1 C48 117.2(9) . .
C24 N1 C48 116.7(9) . .
C47 N2 C25 124.2(8) . .
C47 N2 C59 119.1(8) . .
C59 N2 C25 116.6(8) . .
O3 C3 N1 120.8(10) . .
O3 C3 C4 123.7(11) . .
N1 C3 C4 115.5(9) . .
C5 C4 C3 117.9(10) . .
C5 C4 C22 120.1(10) . .
C22 C4 C3 122.1(10) . .
C4 C5 H5 119.7 . .
C4 C5 C6 120.5(10) . .
C6 C5 H5 119.7 . .
C5 C6 H6 118.8 . .
C5 C6 C7 122.5(11) . .
C7 C6 H6 118.8 . .
C6 C7 C8 122.5(10) . .
C6 C7 C23 117.6(10) . .
C23 C7 C8 119.9(10) . .
C9 C8 C7 121.5(10) . .
C9 C8 C17 119.4(10) . .
C17 C8 C7 119.0(10) . .
C8 C9 H9 119.5 . .
C8 C9 C10 121.0(11) . .
C10 C9 H9 119.5 . .
C9 C10 H10 120.3 . .
C11 C10 C9 119.5(11) . .
C11 C10 H10 120.3 . .
C10 C11 H11 119.0 . .
C10 C11 C12 121.9(12) . .
C12 C11 H11 119.0 . .
C11 C12 C13 122.3(11) . .
C11 C12 C17 119.7(11) . .
C13 C12 C17 118.0(10) . .
C12 C13 H13 118.8 . .
C14 C13 C12 122.4(10) . .
C14 C13 H13 118.8 . .
C13 C14 H14 121.0 . .
C13 C14 C15 118.0(11) . .
C15 C14 H14 121.0 . .
C14 C15 H15 118.4 . .
C16 C15 C14 123.1(10) . .
C16 C15 H15 118.4 . .
C15 C16 C17 117.8(10) . .
C15 C16 C18 121.3(9) . .
C18 C16 C17 120.9(10) . .
C8 C17 C12 118.4(10) . .
C8 C17 C16 121.0(10) . .
C16 C17 C12 120.6(10) . .
C16 C18 C23 118.3(9) . .
C19 C18 C16 125.3(9) . .
C19 C18 C23 116.4(9) . .
C18 C19 H19 118.8 . .
C20 C19 C18 122.4(10) . .
C20 C19 H19 118.8 . .
C19 C20 H20 118.7 . .
C19 C20 C21 122.6(10) . .
C21 C20 H20 118.7 . .
C20 C21 C22 117.5(10) . .
C20 C21 C24 119.8(10) . .
C22 C21 C24 122.7(9) . .
C4 C22 C23 119.7(10) . .
C21 C22 C4 118.9(10) . .
C21 C22 C23 121.4(10) . .
C7 C23 C18 120.7(10) . .
C7 C23 C22 119.6(10) . .
C22 C23 C18 119.7(9) . .
O4 C24 N1 122.2(10) . .
O4 C24 C21 123.4(10) . .
N1 C24 C21 114.3(9) . .
O5 C25 N2 120.0(9) . .
O5 C25 C26 123.6(10) . .
N2 C25 C26 116.2(9) . .
C27 C26 C25 119.8(9) . .
C27 C26 C44 118.1(9) . .
C44 C26 C25 122.1(9) . .
C26 C27 H27 119.0 . .
C26 C27 C28 122.0(10) . .
C28 C27 H27 119.0 . .
C27 C28 H28 119.5 . .
C45 C28 C27 121.1(10) . .
C45 C28 H28 119.5 . .
C31 C30 C39 116.2(9) . .
C31 C30 C45 123.5(10) . .
C45 C30 C39 120.3(10) . .
C30 C31 H31 118.8 . .
C30 C31 C32 122.4(10) . .
C32 C31 H31 118.8 . .
C31 C32 H32 119.6 . .
C33 C32 C31 120.8(11) . .
C33 C32 H32 119.6 . .
C32 C33 H33 120.0 . .
C32 C33 C34 120.0(10) . .
C34 C33 H33 120.0 . .
C33 C34 C35 120.1(10) . .
C39 C34 C33 120.9(10) . .
C39 C34 C35 118.9(10) . .
C34 C35 H35 120.6 . .
C36 C35 C34 118.8(10) . .
C36 C35 H35 120.6 . .
C35 C36 H36 119.5 . .
C37 C36 C35 121.1(11) . .
C37 C36 H36 119.5 . .
C36 C37 H37 118.7 . .
C36 C37 C38 122.6(11) . .
C38 C37 H37 118.7 . .
C37 C38 C39 117.5(10) . .
C37 C38 C40 123.2(10) . .
C39 C38 C40 119.2(10) . .
C34 C39 C30 119.6(10) . .
C34 C39 C38 120.9(10) . .
C38 C39 C30 119.4(9) . .
C41 C40 C38 121.8(9) . .
C41 C40 C46 117.0(10) . .
C46 C40 C38 121.2(10) . .
C40 C41 H41 118.2 . .
C42 C41 C40 123.5(10) . .
C42 C41 H41 118.2 . .
C41 C42 H42 119.8 . .
C41 C42 C43 120.4(10) . .
C43 C42 H42 119.8 . .
C42 C43 C44 117.1(10) . .
C42 C43 C47 119.3(10) . .
C44 C43 C47 123.5(10) . .
C26 C44 C43 117.5(9) . .
C46 C44 C26 121.6(9) . .
C46 C44 C43 120.7(10) . .
C28 C45 C30 121.9(10) . .
C28 C45 C46 118.7(9) . .
C30 C45 C46 119.4(9) . .
C40 C46 C44 121.2(9) . .
C40 C46 C45 120.6(9) . .
C44 C46 C45 118.2(9) . .
O6 C47 N2 120.4(10) . .
O6 C47 C43 124.1(10) . .
N2 C47 C43 115.4(9) . .
C49 C48 N1 119.7(11) . .
C53 C48 N1 120.8(10) . .
C53 C48 C49 119.5(11) . .
C48 C49 H49 119.3 . .
C50 C49 C48 121.5(12) . .
C50 C49 H49 119.3 . .
C49 C50 C51 115.9(11) . .
C49 C50 C69 123.8(12) . .
C51 C50 C69 120.3(11) . .
C50 C51 H51 119.1 . .
C52 C51 C50 121.7(10) . .
C52 C51 H51 119.1 . .
C51 C52 C54 119.7(10) . .
C53 C52 C51 117.5(11) . .
C53 C52 C54 122.8(10) . .
C48 C53 O2 113.7(9) . .
C48 C53 C52 123.9(10) . .
C52 C53 O2 122.4(10) . .
C52 C54 C55 110.6(9) . .
C52 C54 C64 107.6(10) . .
C52 C54 C65 110.0(10) . .
C55 C54 C64 108.0(9) . .
C65 C54 C55 110.3(10) . .
C65 C54 C64 110.3(9) . .
C56 C55 C54 120.2(10) . .
C60 C55 C54 120.3(10) . .
C60 C55 C56 119.5(11) . .
C55 C56 H56 118.5 . .
C55 C56 C57 123.1(10) . .
C57 C56 H56 118.5 . .
C56 C57 C70 123.2(11) . .
C58 C57 C56 115.8(10) . .
C58 C57 C70 121.0(12) . .
C57 C58 H58 118.7 . .
C57 C58 C59 122.7(10) . .
C59 C58 H58 118.7 . .
N2 C59 C58 120.2(9) . .
C60 C59 N2 122.2(9) . .
C60 C59 C58 117.5(9) . .
O2 C60 C59 112.7(9) . .
C55 C60 O2 125.9(10) . .
C55 C60 C59 121.4(10) . .
H61A C61 H61B 109.5 . .
H61A C61 H61C 109.5 . .
H61B C61 H61C 109.5 . .
C69 C61 H61A 109.5 . .
C69 C61 H61B 109.5 . .
C69 C61 H61C 109.5 . .
H62A C62 H62B 109.5 . .
H62A C62 H62C 109.5 . .
H62B C62 H62C 109.5 . .
C69 C62 H62A 109.5 . .
C69 C62 H62B 109.5 . .
C69 C62 H62C 109.5 . .
H63A C63 H63B 109.5 . .
H63A C63 H63C 109.5 . .
H63B C63 H63C 109.5 . .
C69 C63 H63A 109.5 . .
C69 C63 H63B 109.5 . .
C69 C63 H63C 109.5 . .
C54 C64 H64A 109.5 . .
C54 C64 H64B 109.5 . .
C54 C64 H64C 109.5 . .
H64A C64 H64B 109.5 . .
H64A C64 H64C 109.5 . .
H64B C64 H64C 109.5 . .
C54 C65 H65A 109.5 . .
C54 C65 H65B 109.5 . .
C54 C65 H65C 109.5 . .
H65A C65 H65B 109.5 . .
H65A C65 H65C 109.5 . .
H65B C65 H65C 109.5 . .
H66A C66 H66B 109.5 . .
H66A C66 H66C 109.5 . .
H66B C66 H66C 109.5 . .
C70 C66 H66A 109.5 . .
C70 C66 H66B 109.5 . .
C70 C66 H66C 109.5 . .
H67A C67 H67B 109.5 . .
H67A C67 H67C 109.5 . .
H67B C67 H67C 109.5 . .
C70 C67 H67A 109.5 . .
C70 C67 H67B 109.5 . .
C70 C67 H67C 109.5 . .
H68A C68 H68B 109.5 . .
H68A C68 H68C 109.5 . .
H68B C68 H68C 109.5 . .
C70 C68 H68A 109.5 . .
C70 C68 H68B 109.5 . .
C70 C68 H68C 109.5 . .
C50 C69 C61 110.7(11) . .
C50 C69 C62 113.0(12) . .
C50 C69 C63 111.9(13) . .
C61 C69 C62 107.0(14) . .
C61 C69 C63 108.1(13) . .
C62 C69 C63 105.8(14) . .
C57 C70 C68 107.1(12) . .
C66 C70 C57 111.4(13) . .
C66 C70 C68 105.7(17) . .
C67 C70 C57 108.8(13) . .
C67 C70 C66 112.2(17) . .
C67 C70 C68 111.6(16) . .

loop_
_geom_bond_atom_site_label_1
_geom_bond_atom_site_label_2
_geom_bond_distance
_geom_bond_site_symmetry_2
Cl1 C1 1.746(18) .
C1 H1A 1.0000 .
C1 Cl3 1.736(18) 4_565
C1 Cl2 1.797(18) 2_545
Cl3 C1 1.736(18) 4_566
Cl2 C1 1.797(18) 2
O1 H1 0.8400 .
O1 C2 1.40(2) .
C2 H2A 0.9800 .
C2 H2B 0.9800 .
C2 H2C 0.9800 .
O2 C53 1.440(12) .
O2 C60 1.349(13) .
O3 C3 1.213(13) .
O4 C24 1.182(13) .
O5 C25 1.209(13) .
O6 C47 1.195(13) .
N1 C3 1.418(15) .
N1 C24 1.426(14) .
N1 C48 1.454(15) .
N2 C25 1.451(13) .
N2 C47 1.401(13) .
N2 C59 1.411(12) .
C3 C4 1.457(16) .
C4 C5 1.376(16) .
C4 C22 1.412(15) .
C5 H5 0.9500 .
C5 C6 1.397(17) .
C6 H6 0.9500 .
C6 C7 1.402(16) .
C7 C8 1.455(16) .
C7 C23 1.431(15) .
C8 C9 1.399(15) .
C8 C17 1.414(16) .
C9 H9 0.9500 .
C9 C10 1.405(17) .
C10 H10 0.9500 .
C10 C11 1.361(18) .
C11 H11 0.9500 .
C11 C12 1.384(17) .
C12 C13 1.413(17) .
C12 C17 1.438(16) .
C13 H13 0.9500 .
C13 C14 1.400(17) .
C14 H14 0.9500 .
C14 C15 1.404(16) .
C15 H15 0.9500 .
C15 C16 1.402(15) .
C16 C17 1.433(15) .
C16 C18 1.430(15) .
C18 C19 1.416(14) .
C18 C23 1.450(14) .
C19 H19 0.9500 .
C19 C20 1.387(15) .
C20 H20 0.9500 .
C20 C21 1.393(15) .
C21 C22 1.411(15) .
C21 C24 1.464(16) .
C22 C23 1.443(15) .
C25 C26 1.469(14) .
C26 C27 1.367(15) .
C26 C44 1.418(15) .
C27 H27 0.9500 .
C27 C28 1.394(14) .
C28 H28 0.9500 .
C28 C45 1.389(15) .
C30 C31 1.404(15) .
C30 C39 1.474(15) .
C30 C45 1.439(14) .
C31 H31 0.9500 .
C31 C32 1.406(15) .
C32 H32 0.9500 .
C32 C33 1.358(16) .
C33 H33 0.9500 .
C33 C34 1.415(15) .
C34 C35 1.445(16) .
C34 C39 1.397(15) .
C35 H35 0.9500 .
C35 C36 1.383(16) .
C36 H36 0.9500 .
C36 C37 1.363(16) .
C37 H37 0.9500 .
C37 C38 1.392(16) .
C38 C39 1.422(16) .
C38 C40 1.472(15) .
C40 C41 1.394(15) .
C40 C46 1.403(14) .
C41 H41 0.9500 .
C41 C42 1.379(15) .
C42 H42 0.9500 .
C42 C43 1.412(15) .
C43 C44 1.432(15) .
C43 C47 1.461(16) .
C44 C46 1.406(15) .
C45 C46 1.443(15) .
C48 C49 1.400(17) .
C48 C53 1.322(16) .
C49 H49 0.9500 .
C49 C50 1.381(18) .
C50 C51 1.414(17) .
C50 C69 1.493(16) .
C51 H51 0.9500 .
C51 C52 1.411(16) .
C52 C53 1.338(15) .
C52 C54 1.516(17) .
C54 C55 1.561(16) .
C54 C64 1.570(16) .
C54 C65 1.555(16) .
C55 C56 1.381(17) .
C55 C60 1.341(15) .
C56 H56 0.9500 .
C56 C57 1.404(18) .
C57 C58 1.377(16) .
C57 C70 1.525(16) .
C58 H58 0.9500 .
C58 C59 1.414(14) .
C59 C60 1.405(15) .
C61 H61A 0.9800 .
C61 H61B 0.9800 .
C61 H61C 0.9800 .
C61 C69 1.51(2) .
C62 H62A 0.9800 .
C62 H62B 0.9800 .
C62 H62C 0.9800 .
C62 C69 1.53(2) .
C63 H63A 0.9800 .
C63 H63B 0.9800 .
C63 H63C 0.9800 .
C63 C69 1.55(2) .
C64 H64A 0.9800 .
C64 H64B 0.9800 .
C64 H64C 0.9800 .
C65 H65A 0.9800 .
C65 H65B 0.9800 .
C65 H65C 0.9800 .
C66 H66A 0.9800 .
C66 H66B 0.9800 .
C66 H66C 0.9800 .
C66 C70 1.48(2) .
C67 H67A 0.9800 .
C67 H67B 0.9800 .
C67 H67C 0.9800 .
C67 C70 1.46(2) .
C68 H68A 0.9800 .
C68 H68B 0.9800 .
C68 H68C 0.9800 .
C68 C70 1.57(2) .

loop_
_geom_torsion_atom_site_label_1
_geom_torsion_atom_site_label_2
_geom_torsion_atom_site_label_3
_geom_torsion_atom_site_label_4
_geom_torsion
O3 C3 C4 C5 7.8(17)
O3 C3 C4 C22 -172.2(11)
O5 C25 C26 C27 3.9(15)
O5 C25 C26 C44 -176.2(9)
N1 C3 C4 C5 -173.8(9)
N1 C3 C4 C22 6.2(15)
N1 C48 C49 C50 175.3(11)
N1 C48 C53 O2 1.8(15)
N1 C48 C53 C52 -176.0(11)
N2 C25 C26 C27 179.7(9)
N2 C25 C26 C44 -0.4(14)
N2 C59 C60 O2 -4.0(14)
N2 C59 C60 C55 177.7(10)
C3 N1 C24 O4 176.5(10)
C3 N1 C24 C21 -5.8(14)
C3 N1 C48 C49 -70.0(14)
C3 N1 C48 C53 107.8(13)
C3 C4 C5 C6 -179.1(10)
C3 C4 C22 C21 -3.4(16)
C3 C4 C22 C23 178.5(10)
C4 C5 C6 C7 -0.5(17)
C4 C22 C23 C7 1.8(15)
C4 C22 C23 C18 179.5(10)
C5 C4 C22 C21 176.6(10)
C5 C4 C22 C23 -1.6(16)
C5 C6 C7 C8 179.3(10)
C5 C6 C7 C23 0.7(15)
C6 C7 C8 C9 -0.3(16)
C6 C7 C8 C17 178.0(10)
C6 C7 C23 C18 -179.0(9)
C6 C7 C23 C22 -1.4(14)
C7 C8 C9 C10 178.0(11)
C7 C8 C17 C12 -177.1(10)
C7 C8 C17 C16 1.8(15)
C8 C7 C23 C18 2.3(14)
C8 C7 C23 C22 180.0(10)
C8 C9 C10 C11 -2.0(17)
C9 C8 C17 C12 1.3(15)
C9 C8 C17 C16 -179.9(9)
C9 C10 C11 C12 3.4(19)
C10 C11 C12 C13 -179.4(11)
C10 C11 C12 C17 -2.5(18)
C11 C12 C13 C14 -179.7(11)
C11 C12 C17 C8 0.0(16)
C11 C12 C17 C16 -178.8(10)
C12 C13 C14 C15 -3.3(18)
C13 C12 C17 C8 177.1(10)
C13 C12 C17 C16 -1.7(16)
C13 C14 C15 C16 1.7(17)
C14 C15 C16 C17 -0.2(16)
C14 C15 C16 C18 -179.9(11)
C15 C16 C17 C8 -178.6(10)
C15 C16 C17 C12 0.2(15)
C15 C16 C18 C19 0.4(15)
C15 C16 C18 C23 177.4(10)
C16 C18 C19 C20 177.7(10)
C16 C18 C23 C7 0.5(14)
C16 C18 C23 C22 -177.1(9)
C17 C8 C9 C10 -0.3(16)
C17 C12 C13 C14 3.3(17)
C17 C16 C18 C19 -179.3(9)
C17 C16 C18 C23 -2.3(14)
C18 C16 C17 C8 1.1(15)
C18 C16 C17 C12 179.9(10)
C18 C19 C20 C21 -3.0(16)
C19 C18 C23 C7 177.8(9)
C19 C18 C23 C22 0.1(14)
C19 C20 C21 C22 4.4(15)
C19 C20 C21 C24 -172.8(10)
C20 C21 C22 C4 178.3(10)
C20 C21 C22 C23 -3.6(15)
C20 C21 C24 O4 3.6(17)
C20 C21 C24 N1 -174.1(9)
C21 C22 C23 C7 -176.3(10)
C21 C22 C23 C18 1.4(15)
C22 C4 C5 C6 1.0(16)
C22 C21 C24 O4 -173.5(10)
C22 C21 C24 N1 8.8(15)
C23 C7 C8 C9 178.2(10)
C23 C7 C8 C17 -3.5(15)
C23 C18 C19 C20 0.6(14)
C24 N1 C3 O3 177.2(10)
C24 N1 C3 C4 -1.3(15)
C24 N1 C48 C49 115.3(12)
C24 N1 C48 C53 -66.9(14)
C24 C21 C22 C4 -4.6(16)
C24 C21 C22 C23 173.6(10)
C25 N2 C47 O6 170.7(10)
C25 N2 C47 C43 -12.6(13)
C25 N2 C59 C58 110.6(11)
C25 N2 C59 C60 -65.6(12)
C25 C26 C27 C28 -176.9(10)
C25 C26 C44 C43 -0.7(14)
C25 C26 C44 C46 173.8(9)
C26 C27 C28 C45 -0.5(16)
C26 C44 C46 C40 -174.3(9)
C26 C44 C46 C45 6.5(14)
C27 C26 C44 C43 179.1(9)
C27 C26 C44 C46 -6.4(14)
C27 C28 C45 C30 178.5(10)
C27 C28 C45 C46 0.6(16)
C28 C45 C46 C40 177.3(10)
C28 C45 C46 C44 -3.6(14)
C30 C31 C32 C33 2.0(16)
C30 C45 C46 C40 -0.7(14)
C30 C45 C46 C44 178.5(10)
C31 C30 C39 C34 3.5(15)
C31 C30 C39 C38 179.5(9)
C31 C30 C45 C28 1.8(16)
C31 C30 C45 C46 179.6(10)
C31 C32 C33 C34 -1.3(16)
C32 C33 C34 C35 178.4(10)
C32 C33 C34 C39 1.9(16)
C33 C34 C35 C36 -178.2(10)
C33 C34 C39 C30 -3.0(16)
C33 C34 C39 C38 -179.0(10)
C34 C35 C36 C37 0.0(16)
C35 C34 C39 C30 -179.5(10)
C35 C34 C39 C38 4.5(16)
C35 C36 C37 C38 -1.2(18)
C36 C37 C38 C39 3.9(17)
C36 C37 C38 C40 -180.0(11)
C37 C38 C39 C30 178.5(10)
C37 C38 C39 C34 -5.5(16)
C37 C38 C40 C41 4.4(16)
C37 C38 C40 C46 -178.2(10)
C38 C40 C41 C42 176.5(10)
C38 C40 C46 C44 -177.8(10)
C38 C40 C46 C45 1.4(14)
C39 C30 C31 C32 -3.0(15)
C39 C30 C45 C28 -177.1(10)
C39 C30 C45 C46 0.7(15)
C39 C34 C35 C36 -1.7(16)
C39 C38 C40 C41 -179.5(10)
C39 C38 C40 C46 -2.1(15)
C40 C38 C39 C30 2.2(15)
C40 C38 C39 C34 178.2(10)
C40 C41 C42 C43 2.6(16)
C41 C40 C46 C44 -0.3(14)
C41 C40 C46 C45 178.9(9)
C41 C42 C43 C44 -2.7(15)
C41 C42 C43 C47 178.1(10)
C42 C43 C44 C26 176.0(9)
C42 C43 C44 C46 1.4(15)
C42 C43 C47 O6 6.9(16)
C42 C43 C47 N2 -169.7(9)
C43 C44 C46 C40 0.0(15)
C43 C44 C46 C45 -179.1(9)
C44 C26 C27 C28 3.3(15)
C44 C43 C47 O6 -172.3(10)
C44 C43 C47 N2 11.2(15)
C45 C30 C31 C32 178.1(11)
C45 C30 C39 C34 -177.6(10)
C45 C30 C39 C38 -1.5(15)
C46 C40 C41 C42 -1.0(15)
C47 N2 C25 O5 -176.4(9)
C47 N2 C25 C26 7.6(13)
C47 N2 C59 C58 -70.6(12)
C47 N2 C59 C60 113.2(11)
C47 C43 C44 C26 -4.8(15)
C47 C43 C44 C46 -179.4(10)
C48 N1 C3 O3 3.0(15)
C48 N1 C3 C4 -175.5(9)
C48 N1 C24 O4 -9.3(15)
C48 N1 C24 C21 168.4(9)
C48 C49 C50 C51 1.4(19)
C48 C49 C50 C69 -177.1(13)
C49 C48 C53 O2 179.6(11)
C49 C48 C53 C52 1.8(19)
C49 C50 C51 C52 0.6(19)
C49 C50 C69 C61 119.9(15)
C49 C50 C69 C62 0(2)
C49 C50 C69 C63 -119.4(16)
C50 C51 C52 C53 -1.4(19)
C50 C51 C52 C54 179.6(12)
C51 C50 C69 C61 -58.5(18)
C51 C50 C69 C62 -178.5(15)
C51 C50 C69 C63 62.2(17)
C51 C52 C53 O2 -177.5(10)
C51 C52 C53 C48 0.1(19)
C51 C52 C54 C55 -177.6(11)
C51 C52 C54 C64 64.6(14)
C51 C52 C54 C65 -55.6(14)
C52 C54 C55 C56 176.6(11)
C52 C54 C55 C60 -5.2(15)
C53 O2 C60 C55 3.1(16)
C53 O2 C60 C59 -175.2(9)
C53 C48 C49 C50 -2.6(19)
C53 C52 C54 C55 3.4(16)
C53 C52 C54 C64 -114.4(12)
C53 C52 C54 C65 125.4(12)
C54 C52 C53 O2 1.5(18)
C54 C52 C53 C48 179.2(11)
C54 C55 C56 C57 178.2(11)
C54 C55 C60 O2 2.2(18)
C54 C55 C60 C59 -179.6(10)
C55 C56 C57 C58 1.3(18)
C55 C56 C57 C70 -178.8(13)
C56 C55 C60 O2 -179.5(11)
C56 C55 C60 C59 -1.4(18)
C56 C57 C58 C59 -1.4(18)
C56 C57 C70 C66 -14(2)
C56 C57 C70 C67 109.8(17)
C56 C57 C70 C68 -129.5(15)
C57 C58 C59 N2 -176.3(10)
C57 C58 C59 C60 0.1(16)
C58 C57 C70 C66 165.5(17)
C58 C57 C70 C67 -70.4(18)
C58 C57 C70 C68 50.4(19)
C58 C59 C60 O2 179.7(10)
C58 C59 C60 C55 1.3(16)
C59 N2 C25 O5 2.3(13)
C59 N2 C25 C26 -173.7(8)
C59 N2 C47 O6 -8.0(14)
C59 N2 C47 C43 168.7(9)
C60 O2 C53 C48 177.1(10)
C60 O2 C53 C52 -5.1(15)
C60 C55 C56 C57 0.0(18)
C64 C54 C55 C56 -65.9(14)
C64 C54 C55 C60 112.3(12)
C65 C54 C55 C56 54.7(14)
C65 C54 C55 C60 -127.1(12)
C69 C50 C51 C52 179.1(13)
C70 C57 C58 C59 178.7(12)
